data_7209342
loop_
_publ_author_name
'Keubler, M.'
'Range, K.J.'
'Weiss, A.'

_publ_section_title
;
 Eine Hochdruckmodifikation des Ag In S2 mit alpha-Na Fe O2-Struktur
;
_journal_name_full
;
Zeitschrift fuer Naturforschung, Teil B. Anorganische Chemie, Organische
 Chemie (2,1947-32,1977)
;
_journal_page_first 1060
_journal_page_last 1061
_journal_volume 24
_journal_year 1969
_chemical_formula_sum 'Ag In S2'
_space_group_IT_number 166
_symmetry_space_group_name_Hall '-P 3* 2'
_symmetry_space_group_name_H-M 'R -3 m :R'
_cell_angle_alpha 32.05
_cell_angle_beta 32.05
_cell_angle_gamma 32.05
_cell_formula_units_Z 1
_cell_length_a 6.81
_cell_length_b 6.81
_cell_length_c 6.81
_cell_volume 79.024
_citation_journal_id_ASTM ZENBAX
_cod_data_source_file silver1-2_340.cif
_cod_data_source_block Ag1In1S2
_cod_original_cell_volume 79.0244
_cod_original_sg_symbol_Hall '-R 3 2" (-y+z,x+z,-x+y+z)'
_cod_original_formula_sum 'Ag1 In1 S2'
_cod_database_code 7209342

loop_
_symmetry_equiv_pos_as_xyz
x,y,z
z,x,y
y,z,x
-y,-x,-z
-z,-y,-x
-x,-z,-y
-x,-y,-z
-z,-x,-y
-y,-z,-x
y,x,z
z,y,x
x,z,y

loop_
_atom_site_label
_atom_site_type_symbol
_atom_site_fract_x
_atom_site_fract_y
_atom_site_fract_z
_atom_site_occupancy
_atom_site_U_iso_or_equiv
In1 In+3 0 0 0 1 0.0
S1 S-2 0.265 0.265 0.265 1 0.0
Ag1 Ag+1 0.5 0.5 0.5 1 0.0
